data_2000378
loop_
_publ_author_name
'Jones, P. G.'
'Schomburg, D.'
'Hopf, H.'
'Lehne, V.'

_publ_section_title
;
 Structures of three derivatives of 5,12-methano[2.2.2]paracyclophane
;
_journal_issue 12
_journal_name_full 'Acta Crystallographica Section C'
_journal_page_first 2203
_journal_page_last 2207
_journal_paper_doi 10.1107/S0108270192004141
_journal_volume 48
_journal_year 1992
_chemical_formula_sum 'C25 H22 O'
_chemical_formula_weight 338.4
_symmetry_cell_setting monoclinic
_symmetry_space_group_name_Hall '-P 2ybc'
_symmetry_space_group_name_H-M 'P 1 21/c 1'
_cell_angle_alpha 90
_cell_angle_beta 92.96(2)
_cell_angle_gamma 90
_cell_formula_units_Z 8
_cell_length_a 10.677(2)
_cell_length_b 26.122(3)
_cell_length_c 13.053(2)
_cell_volume 3635.7(10)
_diffrn_radiation_type Cu
_diffrn_radiation_wavelength 1.54178
_exptl_absorpt_coefficient_mu 0.57
_exptl_crystal_density_diffrn 1.237
_exptl_crystal_F_000 1440
_cod_data_source_file ha0099.cif
_cod_data_source_block ha0099a
_cod_original_formula_sum 'C25 H22 O1'
_cod_database_code 2000378

loop_
_atom_site_label
_atom_site_fract_x
_atom_site_fract_y
_atom_site_fract_z
_atom_site_U_iso_or_equiv
C(1) .6070(2) .28780(10) .9005(2) .0660(10)
C(2) .5901(2) .34450(10) .8723(2) .0630(10)
C(3) .7087(2) .37450(10) .89200(10) .0510(10)
C(4) .7877(2) .38320(10) .81300(10) .0470(10)
C(5) .9055(2) .40450(10) .83320(10) .0450(10)
C(6) .9459(2) .41940(10) .93160(10) .0520(10)
C(7) .8635(2) .41340(10) 1.0090(2) .0590(10)
C(8) .7470(2) .39070(10) .98970(10) .0590(10)
C(9) 1.0783(2) .43890(10) .9470(2) .0630(10)
C(10) 1.1771(2) .39660(10) .9465(2) .0640(10)
C(11) 1.1697(2) .35750(10) .86120(10) .0500(10)
C(12) 1.0928(2) .36140(10) .77140(10) .0460(10)
C(13) 1.0830(2) .32090(10) .70230(10) .0500(10)
C(14) 1.1475(2) .27540(10) .7196(2) .0550(10)
C(15) 1.2321(2) .27370(10) .8041(2) .0620(10)
C(16) 1.2426(2) .31380(10) .8727(2) .0590(10)
C(17) 1.1146(2) .22820(10) .6577(2) .0670(10)
C(18) 1.0360(2) .19020(10) .7179(2) .0630(10)
C(19) .9230(2) .21420(10) .76480(10) .0520(10)
C(20) .8063(2) .21600(10) .7138(2) .0590(10)
C(21) .7051(2) .23910(10) .7569(2) .0600(10)
C(22) .7158(2) .26170(10) .8526(2) .0540(10)
C(23) .8332(2) .25940(10) .9037(2) .0590(10)
C(24) .9334(2) .23610(10) .8611(2) .0570(10)
C(25) .9977(2) .40270(10) .75190(10) .0460(10)
O(1) .98910(10) .42700(10) .67270(10) .0640(10)
C(1') .8503(2) .45490(10) .4478(2) .0680(10)
C(2') .8651(2) .44960(10) .3325(2) .0650(10)
C(3') .7447(2) .46090(10) .27200(10) .0540(10)
C(4') .6658(2) .42090(10) .24300(10) .0490(10)
C(5') .5476(2) .43050(10) .19870(10) .0500(10)
C(6') .5045(2) .48010(10) .1800(2) .0610(10)
C(7') .5863(2) .51960(10) .2049(2) .0680(10)
C(8') .7031(2) .51040(10) .2515(2) .0640(10)
C(9') .3704(2) .48650(10) .1382(2) .0790(10)
C(10') .2747(2) .47870(10) .2181(2) .0790(10)
C(11') .2835(2) .43170(10) .2843(2) .0600(10)
C(12') .3621(2) .38970(10) .26850(10) .0500(10)
C(13') .3744(2) .35130(10) .34180(10) .0520(10)
C(14') .3115(2) .35220(10) .4318(2) .0590(10)
C(15') .2268(2) .39140(10) .4434(2) .0700(10)
C(16') .2128(2) .42960(10) .3714(2) .0700(10)
C(17') .3469(2) .31500(10) .5160(2) .0700(10)
C(18') .4286(2) .34010(10) .6026(2) .0740(10)
C(19') .5406(2) .36920(10) .56500(10) .0580(10)
C(20') .6467(2) .34440(10) .5342(2) .0640(10)
C(21') .7462(2) .37180(10) .4973(2) .0640(10)
C(22') .7434(2) .42440(10) .48930(10) .0550(10)
C(23') .6380(2) .44870(10) .5206(2) .0630(10)
C(24') .5386(2) .42180(10) .5579(2) .0640(10)
C(25') .4572(2) .38720(10) .18910(10) .0500(10)
O(1') .47000(10) .35010(10) .13460(10) .0710(10)
H(1A) .5313 .2695 .8817 ?
H(1B) .6201 .2856 .9737 ?
H(2A) .5651 .3467 .8007 ?
H(2B) .5249 .3593 .9106 ?
H(4) .7609 .3746 .7438 ?
H(7) .8869 .4256 1.0767 ?
H(8) .6927 .3857 1.0452 ?
H(9A) 1.0939 .4626 .8929 ?
H(9B) 1.0862 .4572 1.0108 ?
H(10A) 1.2581 .4125 .9464 ?
H(10B) 1.1733 .3783 1.0101 ?
H(13) 1.0309 .3245 .6405 ?
H(15) 1.2830 .2437 .8149 ?
H(16) 1.3023 .3115 .9300 ?
H(17A) 1.0671 .2379 .5963 ?
H(17B) 1.1905 .2121 .6380 ?
H(18A) 1.0893 .1758 .7719 ?
H(18B) 1.0077 .1628 .6735 ?
H(20) .7958 .2010 .6467 ?
H(21) .6249 .2394 .7201 ?
H(23) .8441 .2746 .9706 ?
H(24) 1.0127 .2346 .8992 ?
H(1'A) .8376 .4904 .4628 ?
H(1') .9268 .4443 .4836 ?
H(2'A) .8898 .4151 .3184 ?
H(2'B) .9297 .4721 .3109 ?
H(4') .6928 .3862 .2539 ?
H(7') .5609 .5541 .1891 ?
H(8') .7565 .5388 .2705 ?
H(9'A) .3544 .4622 .0839 ?
H(9'B) .3607 .5202 .1096 ?
H(10C) .1929 .4789 .1841 ?
H(10D) .2795 .5078 .2628 ?
H(13') .4286 .3229 .3293 ?
H(15') .1776 .3918 .5029 ?
H(16') .1519 .4559 .3810 ?
H(17C) .3934 .2873 .4881 ?
H(17D) .2720 .3011 .5428 ?
H(18C) .4584 .3142 .6501 ?
H(18D) .3769 .3633 .6387 ?
H(20') .6510 .3077 .5387 ?
H(21') .8194 .3539 .4768 ?
H(23') .6336 .4853 .5170 ?
H(24') .4665 .4400 .5799 ?

loop_
_geom_angle_atom_site_label_1
_geom_angle_atom_site_label_2
_geom_angle_atom_site_label_3
_geom_angle
C(2) C(1) C(22) 114.7(2)
C(2) C(3) C(4) 119.9(2)
C(4) C(3) C(8) 118.2(2)
C(4) C(5) C(6) 121.5(2)
C(6) C(5) C(25) 118.9(2)
C(5) C(6) C(9) 117.5(2)
C(6) C(7) C(8) 120.9(2)
C(6) C(9) C(10) 113.4(2)
C(10) C(11) C(12) 125.1(2)
C12) C(11) C(16) 116.9(2)
C(11) C(12) C(25) 124.00(10)
C(12) C(13) C(14) 121.8(2)
C(13) C(14) C(17) 120.9(2)
C(14) C(15) C(16) 121.3(2)
C(14) C(17) C(18) 111.8(2)
C(18) C(19) C(20) 122.4(2)
C(20) C(19) C(24) 116.9(2)
C(20) C(21) C(22) 121.7(2)
C(1) C(22) C(23) 120.9(2)
C(22) C(23) C(24) 121.7(2)
C(5) C(25) C(12) 111.90(10)
C(12) C(25) O(1) 122.9(2)
C(1) C(2) C(3) 112.0(2)
C(2) C(3) C(8) 121.7(2)
C(3) C(4) C(5) 120.4(2)
C(4) C(5) C(25) 118.70(10)
C(5) C(6) C(7) 117.7(2)
C(7) C(6) C(9) 124.7(2)
C(3) C(8) C(7) 121.1(2)
C(9) C(10) C(11) 118.8(2)
C(10) C(11) C(16) 118.0(2)
C(11) C(12) C(13) 120.60(10)
C(13) C(12) C(25) 114.30(10)
C(13) C(14) C(15) 117.0(2)
C(15) C(14) C(17) 121.6(2)
C(11) C(16) C(15) 122.0(2)
C(17) C(18) C(19) 114.0(2)
C(18) C(19) C(24) 120.7(2)
C(19) C(20) C(21) 121.5(2)
C(1) C(22) C(21) 122.6(2)
C(21) C(22) C(23) 116.5(2)
C(19) C(24) C(23) 121.7(2)
C(5) C(25) O(1) 124.6(2)
C(2') C(1') C(22') 115.0(2)
C(2') C(3') C(4') 119.2(2)
C(4') C(3') C(8') 117.8(2)
C(4') C(5') C(6') 121.9(2)
C(6') C(5') C(25') 119.0(2)
C(5') C(6') C(9') 117.6(2)
C(6') C(7') C(8') 121.3(2)
C(6') C(9') C(10') 113.3(2)
C(10') C(11') C(12') 125.1(2)
C(12') C(11') C(16') 116.2(2)
C(11') C(12') C(25') 124.9(2)
C(12') C(13') C(14') 122.6(2)
C(13') C(14') C(17') 119.7(2)
C(14') C(15') C(16') 120.8(2)
C(14') C(17') C(18') 112.0(2)
C(18') C(19') C(20') 121.9(2)
C(20') C(19') C(24') 117.3(2)
C(20') C(21') C(22') 121.7(2)
C(1') C(22') C(23') 120.6(2)
C(22') C(23') C(24') 121.8(2)
C(5') C(25') C(12') 111.70(10)
C(12') C(25') O(1') 123.0(2)
C(1') C(2') C(3') 111.8(2)
C(2') C(3') C(8') 122.7(2)
C(3') C(4') C(5') 120.5(2)
C(4') C(5') C(25') 118.1(2)
C(5') C(6') C(7') 117.1(2)
C(7') C(6') C(9') 125.2(2)
C(3') C(8') C(7') 121.3(2)
C(9') C(10') C(11') 118.9(2)
C(10') C(11') C(16') 118.7(2)
C(11') C(12') C(13') 120.0(2)
C(13') C(12') C(25') 113.80(10)
C(13') C(14') C(15') 117.1(2)
C(15') C(14') C(17') 122.8(2)
C(11') C(16') C(15') 122.7(2)
C(17') C(18') C(19') 113.7(2)
C(18') C(19') C(24') 120.8(2)
C(19') C(20') C(21') 120.8(2)
C(1') C(22') C(21') 122.5(2)
C(21') C(22') C(23') 117.0(2)
C(19') C(24') C(23') 121.4(2)
C(5') C(25') O(1') 124.4(2)

loop_
_geom_bond_atom_site_label_1
_geom_bond_atom_site_label_2
_geom_bond_distance
C(1) C(2) 1.536(3)
C(2) C(3) 1.500(3)
C(3) C(8) 1.385(3)
C(5) C(6) 1.390(2)
C(6) C(7) 1.382(3)
C(7) C(8) 1.388(3)
C(10) C(11) 1.509(3)
C(11) C(16) 1.387(3)
C(12) C(25) 1.493(2)
C(14) C(15) 1.390(3)
C(15) C(16) 1.378(3)
C(18) C(19) 1.516(3)
C(19) C(24) 1.381(3)
C(21) C(22) 1.381(3)
C(23) C(24) 1.374(3)
C(1) C(22) 1.510(3)
C(3) C(4) 1.385(3)
C(4) C(5) 1.388(2)
C(5) C(25) 1.484(2)
C(6) C(9) 1.506(3)
C(9) C(10) 1.529(3)
C(11) C(12) 1.400(2)
C(12) C(13) 1.392(2)
C(13) C(14) 1.386(2)
C(14) C(17) 1.506(3)
C(17) C(18) 1.540(3)
C(19) C(20) 1.384(3)
C(20) C(21) 1.382(3)
C(22) C(23) 1.391(3)
C(25) O(1) 1.214(2)
C(1') C(2') 1.528(3)
C(2') C(3') 1.502(3)
C(3') C(8') 1.390(3)
C(5') C(6') 1.392(3)
C(6') C(7') 1.381(3)
C(7') C(8') 1.380(3)
C(10') C(11') 1.501(3)
C(11') C(16') 1.398(3)
C(12') C(25') 1.490(3)
C(14') C(15') 1.379(3)
C(15') C(16') 1.374(3)
C(18') C(19') 1.520(3)
C(19') C(24') 1.378(3)
C(21') C(22') 1.379(3)
C(23') C(24') 1.381(3)
C(1') C(22') 1.514(3)
C(3') C(4') 1.382(2)
C(4') C(5') 1.384(2)
C(5') C(25') 1.487(2)
C(6') C(9') 1.515(3)
C(9') C(10') 1.510(4)
C(11') C(12') 1.402(3)
C(12') C(13') 1.389(2)
C(13') C(14') 1.384(3)
C(14') C(17') 1.500(3)
C(17') C(18') 1.538(3)
C(19') C(20') 1.383(3)
C(20') C(21') 1.387(3)
C(22') C(23') 1.373(3)
C(25') O(1') 1.214(2)
